data_9014720
loop_
_publ_author_name
'Eisenmann, B.'
'Klein, J.'

_publ_section_title
;
 Dimere Zintl-Anionen (Sn2 As6)10- und (Sn2 Sb6)10- in Alkaliverbindungen
 _cod_database_code 1008873
;
_journal_name_full 'Zeitschrift fur Kristallographie'
_journal_page_first 213
_journal_page_last 229
_journal_volume 196
_journal_year 1991
_chemical_formula_sum 'As3 K3 Na2 Sn'
_space_group_IT_number 64
_symmetry_space_group_name_Hall '-C 2ac 2'
_symmetry_space_group_name_H-M 'C m c a'
_cell_angle_alpha 90
_cell_angle_beta 90
_cell_angle_gamma 90
_cell_length_a 20.435
_cell_length_b 6.820
_cell_length_c 15.351
_cell_formula_units_Z 8
_cell_volume 2139.418
_database_code_amcsd 0016740
_exptl_crystal_density_diffrn 3.147
_cod_duplicate_entry 1008873
_cod_original_formula_sum 'Sn As3 Na2 K3'
_cod_database_code 9014720
_amcsd_formula_title 'As6 K6 Na4 Sn2'

loop_
_space_group_symop_operation_xyz
x,y,z
1/2+x,1/2+y,z
x,1/2-y,1/2+z
1/2+x,-y,1/2+z
-x,1/2+y,1/2-z
1/2-x,+y,1/2-z
-x,y,z
1/2-x,1/2+y,z
x,-y,-z
1/2+x,1/2-y,-z
x,1/2+y,1/2-z
1/2+x,+y,1/2-z
-x,1/2-y,1/2+z
1/2-x,-y,1/2+z
-x,-y,-z
1/2-x,1/2-y,-z

loop_
_atom_site_aniso_label
_atom_site_aniso_U_11
_atom_site_aniso_U_22
_atom_site_aniso_U_33
_atom_site_aniso_U_12
_atom_site_aniso_U_13
_atom_site_aniso_U_23
Sn1 0.01030 0.01040 0.01070 0.00000 0.00000 0.00020
As1 0.01230 0.01420 0.01510 0.00000 0.00000 -0.00250
As2 0.01460 0.01440 0.01450 -0.00100 0.00180 0.00250
Na1 0.02410 0.01370 0.02490 0.00000 0.00000 0.00040
Na2 0.02170 0.02560 0.02310 0.00000 0.00000 -0.00450
K1 0.02500 0.03810 0.03010 0.00000 0.00000 0.00610
K2 0.03920 0.02930 0.02310 0.00200 -0.00180 0.00260

loop_
_atom_site_label
_atom_site_fract_x
_atom_site_fract_y
_atom_site_fract_z
Sn1 0.41170 0.00000 0.00000
As1 0.00000 0.20360 0.59490
As2 0.34190 0.27860 0.60570
Na1 0.08080 0.00000 0.00000
Na2 0.24460 0.00000 0.00000
K1 0.00000 0.26040 0.32030
K2 0.66600 0.73070 0.17580

loop_
_cod_related_entry_id
_cod_related_entry_database
_cod_related_entry_code
1 AMCSD 0016740
